data_7127888
loop_
_publ_author_name
'Schorr, Fabian'
'Fantuzzi, Felipe'
'Dewhurst, Rian D.'
'Braunschweig, Holger'

_publ_section_title
;
 Dialkynyldiboranes(4) and the selectable reactivity of their C-H,
 C[triple bond, length as m-dash]C and B-B bonds.
;
_journal_issue 21
_journal_name_full 'Chemical communications (Cambridge, England)'
_journal_page_first 2645
_journal_page_last 2648
_journal_paper_doi 10.1039/d1cc00265a
_journal_volume 57
_journal_year 2021
_chemical_formula_moiety 'C110 H134 B8 Co16 N8 O48 Si8'
_chemical_formula_sum 'C110 H134 B8 Co16 N8 O48 Si8'
_chemical_formula_weight 3590.32
_space_group_crystal_system orthorhombic
_space_group_IT_number 60
_space_group_name_Hall '-P 2n 2ab'
_space_group_name_H-M_alt 'P b c n'
_atom_sites_solution_hydrogens geom
_atom_sites_solution_primary dual
_atom_sites_solution_secondary difmap
_audit_creation_method SHELXL-2018/3
_audit_update_record
;
2021-01-13 deposited with the CCDC.	2021-02-01 downloaded from the CCDC.
;
_cell_angle_alpha 90
_cell_angle_beta 90
_cell_angle_gamma 90
_cell_formula_units_Z 2
_cell_length_a 20.8512(3)
_cell_length_b 21.3528(3)
_cell_length_c 18.4332(3)
_cell_measurement_reflns_used 9930
_cell_measurement_temperature 100(2)
_cell_measurement_theta_max 26.30
_cell_measurement_theta_min 2.20
_cell_volume 8207.0(2)
_computing_cell_refinement 'Saint+ ver. V8.40A (Bruker AXS)'
_computing_data_collection 'APEX2 ver. 2014.9 (Bruker AXS)'
_computing_data_reduction 'Saint+ ver. V8.40A (Bruker AXS)'
_computing_molecular_graphics 'ShelXLe (Huebschle et all, 2011)'
_computing_publication_material 'SHELXL-2018/3 (Sheldrick, 2018)'
_computing_structure_refinement 'SHELXL-2018/3 (Sheldrick, 2018)'
_computing_structure_solution 'SHELXT (Sheldrick, 2014)'
_diffrn_ambient_temperature 100(2)
_diffrn_detector 'CCD area detector (Apex2)'
_diffrn_detector_area_resol_mean 8.333
_diffrn_measured_fraction_theta_full 0.999
_diffrn_measured_fraction_theta_max 0.999
_diffrn_measurement_device_type 'Bruker X8-APEX II'
_diffrn_measurement_method '\f and \w scans'
_diffrn_radiation_monochromator 'multi-layer mirror'
_diffrn_radiation_type MoK\a
_diffrn_radiation_wavelength 0.71073
_diffrn_reflns_av_R_equivalents 0.0536
_diffrn_reflns_av_unetI/netI 0.0271
_diffrn_reflns_Laue_measured_fraction_full 0.999
_diffrn_reflns_Laue_measured_fraction_max 0.999
_diffrn_reflns_limit_h_max 26
_diffrn_reflns_limit_h_min -25
_diffrn_reflns_limit_k_max 27
_diffrn_reflns_limit_k_min -27
_diffrn_reflns_limit_l_max 21
_diffrn_reflns_limit_l_min -23
_diffrn_reflns_number 82860
_diffrn_reflns_point_group_measured_fraction_full 0.999
_diffrn_reflns_point_group_measured_fraction_max 0.999
_diffrn_reflns_theta_full 26.000
_diffrn_reflns_theta_max 26.808
_diffrn_reflns_theta_min 1.365
_diffrn_source 'rotating-anode (Nonius FR-591)'
_exptl_absorpt_coefficient_mu 1.700
_exptl_absorpt_correction_T_max 0.7454
_exptl_absorpt_correction_T_min 0.5770
_exptl_absorpt_correction_type multi-scan
_exptl_absorpt_process_details 'SadAbs 2016/2 (Bruker AXS)'
_exptl_crystal_colour red
_exptl_crystal_density_diffrn 1.453
_exptl_crystal_description block
_exptl_crystal_F_000 3636
_exptl_crystal_size_max 0.557
_exptl_crystal_size_mid 0.413
_exptl_crystal_size_min 0.358
_refine_diff_density_max 1.037
_refine_diff_density_min -0.500
_refine_diff_density_rms 0.112
_refine_ls_extinction_method none
_refine_ls_goodness_of_fit_ref 1.349
_refine_ls_hydrogen_treatment constr
_refine_ls_matrix_type full
_refine_ls_number_parameters 498
_refine_ls_number_reflns 8768
_refine_ls_number_restraints 167
_refine_ls_restrained_S_all 1.339
_refine_ls_R_factor_all 0.0634
_refine_ls_R_factor_gt 0.0575
_refine_ls_shift/su_max 0.000
_refine_ls_shift/su_mean 0.000
_refine_ls_structure_factor_coef Fsqd
_refine_ls_weighting_details 'w=1/[\s^2^(Fo^2^)+(0.0237P)^2^+44.0740P] where P=(Fo^2^+2Fc^2^)/3'
_refine_ls_weighting_scheme calc
_refine_ls_wR_factor_gt 0.1396
_refine_ls_wR_factor_ref 0.1417
_reflns_Friedel_coverage 0.000
_reflns_number_gt 7914
_reflns_number_total 8768
_reflns_threshold_expression 'I > 2\s(I)'
_cod_data_source_file d1cc00265a2.cif
_cod_data_source_block 3a
_cod_depositor_comments 'Adding full bibliography for 7127882--7127889.cif.'
_cod_database_code 7127888
_shelx_shelxl_version_number 2018/3
_shelx_space_group_comment
;
The symmetry employed for this shelxl refinement is uniquely defined
by the following loop, which should always be used as a source of
symmetry information in preference to the above space-group names.
They are only intended as comments.
;
_shelx_estimated_absorpt_t_min 0.451
_shelx_estimated_absorpt_t_max 0.581

loop_
_space_group_symop_operation_xyz
'x, y, z'
'-x+1/2, -y+1/2, z+1/2'
'-x, y, -z+1/2'
'x+1/2, -y+1/2, -z'
'-x, -y, -z'
'x-1/2, y-1/2, -z-1/2'
'x, -y, z-1/2'
'-x-1/2, y-1/2, z'

loop_
_atom_site_label
_atom_site_type_symbol
_atom_site_fract_x
_atom_site_fract_y
_atom_site_fract_z
_atom_site_U_iso_or_equiv
_atom_site_adp_type
_atom_site_occupancy
_atom_site_site_symmetry_order
_atom_site_calc_flag
_atom_site_refinement_flags_posn
_atom_site_refinement_flags_adp
_atom_site_refinement_flags_occupancy
_atom_site_disorder_assembly
_atom_site_disorder_group
B1_1 B 0.3257(2) 0.2968(2) 0.4465(3) 0.0140(9) Uani 1 1 d . . . . .
Co1_1 Co 0.48151(3) 0.31588(3) 0.42009(3) 0.01683(14) Uani 1 1 d . . . . .
O1_1 O 0.5201(2) 0.4339(2) 0.4866(3) 0.0486(12) Uani 1 1 d . . . . .
C1_1 C 0.2119(2) 0.2732(2) 0.4822(3) 0.0242(10) Uani 1 1 d . . . . .
H1A_1 H 0.202976 0.289806 0.433666 0.036 Uiso 1 1 calc R U . . .
H1B_1 H 0.187127 0.296844 0.518221 0.036 Uiso 1 1 calc R U . . .
H1C_1 H 0.199581 0.228965 0.484218 0.036 Uiso 1 1 calc R U . . .
N1_1 N 0.28048(18) 0.2794(2) 0.4980(2) 0.0219(9) Uani 1 1 d . . . . .
B2_1 B 0.3005(2) 0.3230(2) 0.3631(3) 0.0132(9) Uani 1 1 d . . . . .
O2_1 O 0.61187(17) 0.2726(2) 0.3866(2) 0.0341(9) Uani 1 1 d . . . . .
Co2_1 Co 0.44391(3) 0.20774(3) 0.43933(4) 0.02075(15) Uani 1 1 d . . . . .
C2_1 C 0.2940(2) 0.2610(3) 0.5724(3) 0.0327(13) Uani 1 1 d . . . . .
H2A_1 H 0.278333 0.218319 0.580665 0.049 Uiso 1 1 calc R U . . .
H2B_1 H 0.272490 0.289845 0.605740 0.049 Uiso 1 1 calc R U . . .
H2C_1 H 0.340414 0.262387 0.580795 0.049 Uiso 1 1 calc R U . . .
N2_1 N 0.27983(18) 0.28119(17) 0.3098(2) 0.0166(8) Uani 1 1 d . . . . .
C3_1 C 0.2721(2) 0.2141(2) 0.3221(3) 0.0260(11) Uani 1 1 d . . . . .
H3A_1 H 0.226497 0.203225 0.319523 0.039 Uiso 1 1 calc R U . . .
H3B_1 H 0.288883 0.203250 0.370093 0.039 Uiso 1 1 calc R U . . .
H3C_1 H 0.295702 0.190884 0.284812 0.039 Uiso 1 1 calc R U . . .
Co3_1 Co 0.33080(3) 0.47312(3) 0.39265(4) 0.02002(15) Uani 1 1 d . . . . .
O3_1 O 0.42997(17) 0.34599(19) 0.27497(19) 0.0294(8) Uani 1 1 d . . . . .
C4_1 C 0.2598(3) 0.2982(2) 0.2368(3) 0.0263(11) Uani 1 1 d . . . . .
H4A_1 H 0.284597 0.274097 0.201353 0.040 Uiso 1 1 calc R U . . .
H4B_1 H 0.267202 0.343060 0.229074 0.040 Uiso 1 1 calc R U . . .
H4C_1 H 0.214040 0.289024 0.230823 0.040 Uiso 1 1 calc R U . . .
Co4_1 Co 0.21701(3) 0.44357(3) 0.37667(3) 0.01748(15) Uani 1 1 d . . . . .
O4_1 O 0.3475(2) 0.1222(2) 0.4989(3) 0.0470(12) Uani 1 1 d . . . . .
C5_1 C 0.3989(2) 0.2884(2) 0.4656(2) 0.0159(9) Uani 1 1 d . . . . .
O5_1 O 0.5635(2) 0.1438(2) 0.4824(3) 0.0563(14) Uani 1 1 d . . . . .
C6_1 C 0.4467(2) 0.2776(2) 0.5112(2) 0.0208(10) Uani 1 1 d . . . . .
O6_1 O 0.4282(2) 0.1860(2) 0.2828(2) 0.0419(10) Uani 1 1 d . . . . .
C7_1 C 0.2962(2) 0.3954(2) 0.3460(2) 0.0146(8) Uani 1 1 d . . . . .
O7_1 O 0.2989(2) 0.60469(18) 0.4237(3) 0.0496(12) Uani 1 1 d . . . . .
C8_1 C 0.2871(2) 0.4440(2) 0.3027(3) 0.0199(9) Uani 1 1 d . . . . .
O8_1 O 0.3609(2) 0.4233(2) 0.5380(2) 0.0363(9) Uani 1 1 d . . . . .
C9_1 C 0.5036(3) 0.3894(3) 0.4596(3) 0.0307(12) Uani 1 1 d . . . . .
O9_1 O 0.45776(19) 0.4951(2) 0.3301(3) 0.0479(12) Uani 1 1 d . . . . .
C10_1 C 0.5617(2) 0.2894(2) 0.4010(3) 0.0229(10) Uani 1 1 d . . . . .
O10_1 O 0.1547(2) 0.56416(19) 0.3422(3) 0.0457(11) Uani 1 1 d . . . . .
C13_1 C 0.5178(3) 0.1686(3) 0.4650(4) 0.0352(13) Uani 1 1 d . . . . .
C12_1 C 0.3853(3) 0.1543(3) 0.4756(3) 0.0303(12) Uani 1 1 d . . . . .
O12_1 O 0.12083(19) 0.35775(19) 0.3179(2) 0.0364(9) Uani 1 1 d . . . . .
C11_1 C 0.4492(2) 0.3349(2) 0.3309(3) 0.0215(10) Uani 1 1 d . . . . .
O11_1 O 0.1991(2) 0.4229(2) 0.5334(2) 0.0374(10) Uani 1 1 d . . . . .
C14_1 C 0.4329(2) 0.1943(2) 0.3429(3) 0.0272(11) Uani 1 1 d . . . . .
C15_1 C 0.3115(3) 0.5538(2) 0.4096(4) 0.0344(13) Uani 1 1 d . . . . .
C16_1 C 0.3496(2) 0.4419(2) 0.4817(3) 0.0254(11) Uani 1 1 d . . . . .
C17_1 C 0.4091(3) 0.4855(2) 0.3554(3) 0.0321(12) Uani 1 1 d . . . . .
C18_1 C 0.1792(3) 0.5177(2) 0.3565(3) 0.0297(12) Uani 1 1 d . . . . .
C19_1 C 0.2055(2) 0.4302(2) 0.4727(3) 0.0263(11) Uani 1 1 d . . . . .
C20_1 C 0.1577(2) 0.3914(2) 0.3412(3) 0.0232(10) Uani 1 1 d . . . . .
Si1_2 Si 0.4803(7) 0.2863(6) 0.6056(8) 0.0240(15) Uani 0.48(2) 1 d . U P A 1
C1_2 C 0.4553(8) 0.2155(9) 0.6563(8) 0.029(3) Uani 0.48(2) 1 d . U P A 1
H1A_2 H 0.409450 0.207969 0.648399 0.044 Uiso 0.48(2) 1 calc R U P A 1
H1B_2 H 0.463282 0.221746 0.708188 0.044 Uiso 0.48(2) 1 calc R U P A 1
H1C_2 H 0.479892 0.179307 0.639141 0.044 Uiso 0.48(2) 1 calc R U P A 1
C2_2 C 0.4505(8) 0.3578(9) 0.6503(9) 0.032(3) Uani 0.48(2) 1 d . U P A 1
H2A_2 H 0.466559 0.394701 0.624400 0.048 Uiso 0.48(2) 1 calc R U P A 1
H2B_2 H 0.465594 0.358849 0.700632 0.048 Uiso 0.48(2) 1 calc R U P A 1
H2C_2 H 0.403499 0.357940 0.649616 0.048 Uiso 0.48(2) 1 calc R U P A 1
C3_2 C 0.5668(13) 0.2903(10) 0.6059(14) 0.028(3) Uani 0.48(2) 1 d . U P A 1
H3A_2 H 0.584369 0.252192 0.583888 0.043 Uiso 0.48(2) 1 calc R U P A 1
H3B_2 H 0.582159 0.293907 0.655972 0.043 Uiso 0.48(2) 1 calc R U P A 1
H3C_2 H 0.580757 0.326885 0.578026 0.043 Uiso 0.48(2) 1 calc R U P A 1
Si1_12 Si 0.4782(6) 0.2691(5) 0.6047(7) 0.0245(14) Uani 0.52(2) 1 d . U P A 2
C1_12 C 0.4556(7) 0.1908(8) 0.6432(8) 0.029(3) Uani 0.52(2) 1 d . U P A 2
H1A_12 H 0.408908 0.185959 0.641892 0.044 Uiso 0.52(2) 1 calc R U P A 2
H1B_12 H 0.470622 0.187904 0.693456 0.044 Uiso 0.52(2) 1 calc R U P A 2
H1C_12 H 0.475595 0.157524 0.614290 0.044 Uiso 0.52(2) 1 calc R U P A 2
C2_12 C 0.4415(7) 0.3330(8) 0.6604(8) 0.032(2) Uani 0.52(2) 1 d . U P A 2
H2A_12 H 0.460550 0.373262 0.646721 0.049 Uiso 0.52(2) 1 calc R U P A 2
H2B_12 H 0.449722 0.324947 0.711951 0.049 Uiso 0.52(2) 1 calc R U P A 2
H2C_12 H 0.395186 0.334228 0.651816 0.049 Uiso 0.52(2) 1 calc R U P A 2
C3_12 C 0.5690(12) 0.2758(10) 0.5981(13) 0.030(3) Uani 0.52(2) 1 d . U P A 2
H3A_12 H 0.585821 0.240788 0.569447 0.045 Uiso 0.52(2) 1 calc R U P A 2
H3B_12 H 0.587590 0.274680 0.646855 0.045 Uiso 0.52(2) 1 calc R U P A 2
H3C_12 H 0.580289 0.315416 0.574450 0.045 Uiso 0.52(2) 1 calc R U P A 2
Si1_3 Si 0.28724(8) 0.47907(7) 0.21001(8) 0.0298(3) Uani 1 1 d . . . . .
C2_3 C 0.2916(3) 0.5658(3) 0.2166(4) 0.0413(15) Uani 1 1 d . . . . .
H2A_3 H 0.291920 0.583926 0.167747 0.062 Uiso 1 1 calc R U . . .
H2B_3 H 0.330855 0.577857 0.242234 0.062 Uiso 1 1 calc R U . . .
H2C_3 H 0.254198 0.581441 0.243300 0.062 Uiso 1 1 calc R U . . .
C3_3 C 0.2115(4) 0.4567(4) 0.1630(4) 0.055(2) Uani 1 1 d . . . . .
H3A_3 H 0.212551 0.472084 0.112921 0.083 Uiso 1 1 calc R U . . .
H3B_3 H 0.174903 0.475340 0.188483 0.083 Uiso 1 1 calc R U . . .
H3C_3 H 0.207188 0.411030 0.162909 0.083 Uiso 1 1 calc R U . . .
C1_3 C 0.3582(4) 0.4487(3) 0.1599(4) 0.052(2) Uani 1 1 d . . . . .
H1A_3 H 0.356416 0.462861 0.109331 0.078 Uiso 1 1 calc R U . . .
H1B_3 H 0.358146 0.402818 0.161253 0.078 Uiso 1 1 calc R U . . .
H1C_3 H 0.397560 0.464432 0.182598 0.078 Uiso 1 1 calc R U . . .
C1_4 C 0.5076(9) -0.0017(10) 0.3489(6) 0.038(5) Uiso 0.25 1 d G U P B -1
H1A_4 H 0.468031 -0.026320 0.346258 0.058 Uiso 0.25 1 calc R U P B -1
H1B_4 H 0.538500 -0.017684 0.313347 0.058 Uiso 0.25 1 calc R U P B -1
H1C_4 H 0.498056 0.042300 0.338172 0.058 Uiso 0.25 1 calc R U P B -1
C2_4 C 0.5363(7) -0.0069(10) 0.4256(6) 0.049(5) Uiso 0.25 1 d G U P B -1
H2A_4 H 0.570454 0.024830 0.431970 0.059 Uiso 0.25 1 calc R U P B -1
H2B_4 H 0.555564 -0.048880 0.432353 0.059 Uiso 0.25 1 calc R U P B -1
C3_4 C 0.4831(6) 0.0036(9) 0.4823(6) 0.053(4) Uiso 0.25 1 d G U P B -1
H3A_4 H 0.448963 -0.028177 0.475967 0.064 Uiso 0.25 1 calc R U P B -1
H3B_4 H 0.463853 0.045533 0.475585 0.064 Uiso 0.25 1 calc R U P B -1
C4_4 C 0.5118(7) -0.0017(9) 0.5591(6) 0.058(5) Uiso 0.25 1 d G U P B -1
H4A_4 H 0.531069 -0.043646 0.565807 0.070 Uiso 0.25 1 calc R U P B -1
H4B_4 H 0.545958 0.030064 0.565426 0.070 Uiso 0.25 1 calc R U P B -1
C5_4 C 0.4586(9) 0.0088(11) 0.6158(6) 0.062(5) Uiso 0.25 1 d G U P B -1
H5A_4 H 0.424471 -0.022946 0.609414 0.075 Uiso 0.25 1 calc R U P B -1
H5B_4 H 0.439358 0.050764 0.609031 0.075 Uiso 0.25 1 calc R U P B -1
C6_4 C 0.4873(11) 0.0036(12) 0.6925(6) 0.060(6) Uiso 0.25 1 d G U P B -1
H6A_4 H 0.513226 -0.034607 0.695930 0.089 Uiso 0.25 1 calc R U P B -1
H6B_4 H 0.452558 0.001838 0.728265 0.089 Uiso 0.25 1 calc R U P B -1
H6C_4 H 0.514379 0.040135 0.702207 0.089 Uiso 0.25 1 calc R U P B -1

loop_
_atom_site_aniso_label
_atom_site_aniso_U_11
_atom_site_aniso_U_22
_atom_site_aniso_U_33
_atom_site_aniso_U_23
_atom_site_aniso_U_13
_atom_site_aniso_U_12
B1_1 0.015(2) 0.017(2) 0.010(2) 0.0002(18) -0.0006(18) -0.0021(19)
Co1_1 0.0122(3) 0.0215(3) 0.0168(3) 0.0007(2) 0.0026(2) -0.0008(2)
O1_1 0.043(3) 0.035(2) 0.068(3) -0.022(2) 0.000(2) -0.006(2)
C1_1 0.014(2) 0.030(3) 0.029(3) 0.008(2) 0.003(2) -0.0023(19)
N1_1 0.0144(19) 0.035(2) 0.017(2) 0.0092(17) 0.0000(15) 0.0018(17)
B2_1 0.011(2) 0.016(2) 0.013(2) -0.0001(18) 0.0037(18) -0.0001(18)
O2_1 0.0169(18) 0.051(2) 0.034(2) 0.0114(19) 0.0066(16) 0.0092(17)
Co2_1 0.0157(3) 0.0209(3) 0.0256(3) 0.0059(3) 0.0009(3) 0.0003(3)
C2_1 0.020(2) 0.059(4) 0.019(3) 0.014(3) 0.003(2) 0.004(2)
N2_1 0.0196(19) 0.0126(18) 0.0174(19) -0.0012(15) -0.0030(15) 0.0011(15)
C3_1 0.028(3) 0.015(2) 0.035(3) -0.004(2) -0.007(2) -0.002(2)
Co3_1 0.0182(3) 0.0141(3) 0.0277(4) -0.0045(3) 0.0018(3) -0.0016(2)
O3_1 0.0233(18) 0.042(2) 0.0229(19) 0.0083(16) 0.0059(15) 0.0072(16)
C4_1 0.035(3) 0.029(3) 0.015(2) -0.007(2) -0.008(2) 0.000(2)
Co4_1 0.0163(3) 0.0152(3) 0.0209(3) -0.0022(2) 0.0015(2) 0.0010(2)
O4_1 0.036(2) 0.049(3) 0.056(3) 0.024(2) 0.000(2) -0.015(2)
C5_1 0.013(2) 0.021(2) 0.013(2) 0.0023(17) 0.0044(16) -0.0003(17)
O5_1 0.026(2) 0.040(3) 0.103(4) 0.015(3) -0.009(2) 0.009(2)
C6_1 0.016(2) 0.032(3) 0.014(2) 0.0022(19) 0.0052(18) 0.002(2)
O6_1 0.046(3) 0.048(3) 0.033(2) -0.016(2) 0.0080(19) -0.007(2)
C7_1 0.015(2) 0.017(2) 0.011(2) -0.0013(17) 0.0001(16) 0.0001(17)
O7_1 0.044(3) 0.018(2) 0.086(4) -0.015(2) 0.000(2) 0.0015(18)
C8_1 0.020(2) 0.017(2) 0.023(2) 0.0000(19) 0.0033(19) -0.0006(18)
O8_1 0.041(2) 0.045(2) 0.023(2) -0.0120(18) -0.0084(17) 0.0064(19)
C9_1 0.021(2) 0.031(3) 0.040(3) -0.001(2) 0.004(2) 0.000(2)
O9_1 0.027(2) 0.046(3) 0.070(3) 0.004(2) 0.018(2) -0.010(2)
C10_1 0.019(2) 0.030(3) 0.020(2) 0.004(2) -0.0001(19) -0.001(2)
O10_1 0.039(2) 0.026(2) 0.072(3) 0.007(2) 0.005(2) 0.0125(18)
C13_1 0.026(3) 0.026(3) 0.053(4) 0.011(3) 0.000(3) -0.001(2)
C12_1 0.023(3) 0.033(3) 0.035(3) 0.011(2) -0.002(2) 0.000(2)
O12_1 0.030(2) 0.038(2) 0.041(2) -0.0047(19) -0.0092(18) -0.0074(18)
C11_1 0.018(2) 0.024(2) 0.022(3) 0.002(2) 0.0079(19) 0.0025(19)
O11_1 0.038(2) 0.054(3) 0.020(2) -0.0116(18) 0.0071(17) -0.008(2)
C14_1 0.023(3) 0.022(2) 0.036(3) -0.004(2) 0.008(2) -0.002(2)
C15_1 0.023(3) 0.021(3) 0.059(4) -0.007(3) -0.003(3) -0.001(2)
C16_1 0.019(2) 0.026(3) 0.031(3) -0.015(2) -0.001(2) 0.002(2)
C17_1 0.030(3) 0.021(3) 0.045(3) -0.003(2) 0.003(3) -0.003(2)
C18_1 0.025(3) 0.023(3) 0.041(3) -0.002(2) 0.005(2) 0.004(2)
C19_1 0.020(2) 0.027(3) 0.032(3) -0.010(2) 0.003(2) 0.000(2)
C20_1 0.021(2) 0.021(2) 0.027(3) -0.001(2) 0.000(2) 0.003(2)
Si1_2 0.0182(18) 0.037(4) 0.0171(16) 0.000(3) -0.0049(14) 0.008(3)
C1_2 0.030(4) 0.042(6) 0.016(4) 0.007(5) -0.004(4) 0.009(5)
C2_2 0.033(5) 0.040(6) 0.023(5) -0.004(5) -0.006(4) 0.006(5)
C3_2 0.023(4) 0.038(6) 0.025(5) -0.007(5) -0.008(4) 0.008(5)
Si1_12 0.0164(16) 0.041(4) 0.0165(15) 0.001(3) -0.0050(12) 0.007(3)
C1_12 0.031(4) 0.040(6) 0.016(5) 0.007(5) -0.008(4) 0.005(5)
C2_12 0.032(4) 0.042(6) 0.023(4) -0.001(5) -0.009(4) 0.000(5)
C3_12 0.021(4) 0.041(6) 0.027(5) -0.004(5) -0.009(4) 0.009(5)
Si1_3 0.0431(9) 0.0223(7) 0.0240(7) 0.0121(6) 0.0082(7) 0.0094(6)
C2_3 0.053(4) 0.024(3) 0.047(4) 0.018(3) 0.019(3) 0.008(3)
C3_3 0.076(5) 0.059(4) 0.030(3) 0.020(3) -0.023(3) 0.011(4)
C1_3 0.075(5) 0.043(4) 0.037(3) 0.022(3) 0.033(3) 0.030(3)

loop_
_atom_type_symbol
_atom_type_description
_atom_type_scat_dispersion_real
_atom_type_scat_dispersion_imag
_atom_type_scat_source
C C 0.0033 0.0016 'International Tables Vol C Tables 4.2.6.8 and 6.1.1.4'
H H 0.0000 0.0000 'International Tables Vol C Tables 4.2.6.8 and 6.1.1.4'
B B 0.0013 0.0007 'International Tables Vol C Tables 4.2.6.8 and 6.1.1.4'
N N 0.0061 0.0033 'International Tables Vol C Tables 4.2.6.8 and 6.1.1.4'
O O 0.0106 0.0060 'International Tables Vol C Tables 4.2.6.8 and 6.1.1.4'
Si Si 0.0817 0.0704 'International Tables Vol C Tables 4.2.6.8 and 6.1.1.4'
Co Co 0.3494 0.9721 'International Tables Vol C Tables 4.2.6.8 and 6.1.1.4'

loop_
_exptl_crystal_face_index_h
_exptl_crystal_face_index_k
_exptl_crystal_face_index_l
_exptl_crystal_face_perp_dist
1.00 -1.00 0.00 0.2540
-1.00 1.00 0.00 0.1750
1.00 -1.00 1.00 0.2040
-1.00 1.00 -1.00 0.1930
0.00 0.00 1.00 0.1560
0.00 0.00 -1.00 0.3010
1.00 -1.00 -1.00 0.2710
-1.00 1.00 1.00 0.1570
1.00 0.00 1.00 0.1840
-1.00 0.00 -1.00 0.1930
0.00 -1.00 -1.00 0.2690
0.00 1.00 1.00 0.1970
1.00 1.00 1.00 0.2060
-1.00 -1.00 -1.00 0.1970
1.00 0.00 0.00 0.2210
-1.00 0.00 0.00 0.1550
-1.00 -1.00 0.00 0.1590
1.00 1.00 0.00 0.2390
0.00 1.00 0.00 0.2310
0.00 -1.00 0.00 0.2100
-1.00 -1.00 1.00 0.1230
1.00 0.00 -1.00 0.2450
-1.00 0.00 1.00 0.1280
0.00 1.00 -1.00 0.1790
0.00 -1.00 1.00 0.1240

loop_
_geom_angle_atom_site_label_1
_geom_angle_atom_site_label_2
_geom_angle_atom_site_label_3
_geom_angle
_geom_angle_site_symmetry_1
_geom_angle_site_symmetry_3
_geom_angle_publ_flag
N1_1 B1_1 C5_1 118.4(4) . . ?
N1_1 B1_1 B2_1 119.4(4) . . ?
C5_1 B1_1 B2_1 122.1(4) . . ?
C9_1 Co1_1 C10_1 96.7(2) . . ?
C9_1 Co1_1 C11_1 105.4(2) . . ?
C10_1 Co1_1 C11_1 103.7(2) . . ?
C9_1 Co1_1 C6_1 96.3(2) . . ?
C10_1 Co1_1 C6_1 111.9(2) . . ?
C11_1 Co1_1 C6_1 135.5(2) . . ?
C9_1 Co1_1 C5_1 107.9(2) . . ?
C10_1 Co1_1 C5_1 142.1(2) . . ?
C11_1 Co1_1 C5_1 97.1(2) . . ?
C6_1 Co1_1 C5_1 38.62(19) . . ?
C9_1 Co1_1 Co2_1 147.66(19) . . ?
C10_1 Co1_1 Co2_1 91.68(16) . . ?
C11_1 Co1_1 Co2_1 102.77(16) . . ?
C6_1 Co1_1 Co2_1 51.82(15) . . ?
C5_1 Co1_1 Co2_1 52.55(13) . . ?
N1_1 C1_1 H1A_1 109.5 . . ?
N1_1 C1_1 H1B_1 109.5 . . ?
H1A_1 C1_1 H1B_1 109.5 . . ?
N1_1 C1_1 H1C_1 109.5 . . ?
H1A_1 C1_1 H1C_1 109.5 . . ?
H1B_1 C1_1 H1C_1 109.5 . . ?
B1_1 N1_1 C2_1 125.8(4) . . ?
B1_1 N1_1 C1_1 123.5(4) . . ?
C2_1 N1_1 C1_1 110.7(4) . . ?
N2_1 B2_1 C7_1 117.9(4) . . ?
N2_1 B2_1 B1_1 121.1(4) . . ?
C7_1 B2_1 B1_1 120.9(4) . . ?
C12_1 Co2_1 C14_1 100.2(2) . . ?
C12_1 Co2_1 C13_1 100.8(2) . . ?
C14_1 Co2_1 C13_1 106.8(3) . . ?
C12_1 Co2_1 C6_1 104.3(2) . . ?
C14_1 Co2_1 C6_1 140.5(2) . . ?
C13_1 Co2_1 C6_1 98.4(2) . . ?
C12_1 Co2_1 C5_1 97.8(2) . . ?
C14_1 Co2_1 C5_1 108.1(2) . . ?
C13_1 Co2_1 C5_1 136.4(2) . . ?
C6_1 Co2_1 C5_1 38.51(19) . . ?
C12_1 Co2_1 Co1_1 149.67(19) . . ?
C14_1 Co2_1 Co1_1 92.75(16) . . ?
C13_1 Co2_1 Co1_1 101.49(18) . . ?
C6_1 Co2_1 Co1_1 52.09(14) . . ?
C5_1 Co2_1 Co1_1 51.92(12) . . ?
N1_1 C2_1 H2A_1 109.5 . . ?
N1_1 C2_1 H2B_1 109.5 . . ?
H2A_1 C2_1 H2B_1 109.5 . . ?
N1_1 C2_1 H2C_1 109.5 . . ?
H2A_1 C2_1 H2C_1 109.5 . . ?
H2B_1 C2_1 H2C_1 109.5 . . ?
B2_1 N2_1 C4_1 125.4(4) . . ?
B2_1 N2_1 C3_1 123.6(4) . . ?
C4_1 N2_1 C3_1 110.9(4) . . ?
N2_1 C3_1 H3A_1 109.5 . . ?
N2_1 C3_1 H3B_1 109.5 . . ?
H3A_1 C3_1 H3B_1 109.5 . . ?
N2_1 C3_1 H3C_1 109.5 . . ?
H3A_1 C3_1 H3C_1 109.5 . . ?
H3B_1 C3_1 H3C_1 109.5 . . ?
C17_1 Co3_1 C15_1 97.4(2) . . ?
C17_1 Co3_1 C16_1 101.8(3) . . ?
C15_1 Co3_1 C16_1 104.1(3) . . ?
C17_1 Co3_1 C8_1 98.3(2) . . ?
C15_1 Co3_1 C8_1 109.9(2) . . ?
C16_1 Co3_1 C8_1 137.5(2) . . ?
C17_1 Co3_1 C7_1 106.6(2) . . ?
C15_1 Co3_1 C7_1 142.0(2) . . ?
C16_1 Co3_1 C7_1 99.3(2) . . ?
C8_1 Co3_1 C7_1 38.71(18) . . ?
C17_1 Co3_1 Co4_1 150.1(2) . . ?
C15_1 Co3_1 Co4_1 92.87(17) . . ?
C16_1 Co3_1 Co4_1 102.78(16) . . ?
C8_1 Co3_1 Co4_1 51.81(14) . . ?
C7_1 Co3_1 Co4_1 52.59(13) . . ?
N2_1 C4_1 H4A_1 109.5 . . ?
N2_1 C4_1 H4B_1 109.5 . . ?
H4A_1 C4_1 H4B_1 109.5 . . ?
N2_1 C4_1 H4C_1 109.5 . . ?
H4A_1 C4_1 H4C_1 109.5 . . ?
H4B_1 C4_1 H4C_1 109.5 . . ?
C20_1 Co4_1 C18_1 99.7(2) . . ?
C20_1 Co4_1 C19_1 99.7(2) . . ?
C18_1 Co4_1 C19_1 106.4(2) . . ?
C20_1 Co4_1 C8_1 105.0(2) . . ?
C18_1 Co4_1 C8_1 100.0(2) . . ?
C19_1 Co4_1 C8_1 139.9(2) . . ?
C20_1 Co4_1 C7_1 98.3(2) . . ?
C18_1 Co4_1 C7_1 138.0(2) . . ?
C19_1 Co4_1 C7_1 107.5(2) . . ?
C8_1 Co4_1 C7_1 38.41(18) . . ?
C20_1 Co4_1 Co3_1 149.99(16) . . ?
C18_1 Co4_1 Co3_1 102.69(17) . . ?
C19_1 Co4_1 Co3_1 92.91(16) . . ?
C8_1 Co4_1 Co3_1 51.58(14) . . ?
C7_1 Co4_1 Co3_1 51.73(12) . . ?
C6_1 C5_1 B1_1 152.9(4) . . ?
C6_1 C5_1 Co1_1 70.7(3) . . ?
B1_1 C5_1 Co1_1 135.0(3) . . ?
C6_1 C5_1 Co2_1 69.7(3) . . ?
B1_1 C5_1 Co2_1 119.5(3) . . ?
Co1_1 C5_1 Co2_1 75.53(15) . . ?
C5_1 C6_1 Si1_12 150.9(5) . . ?
C5_1 C6_1 Si1_2 148.0(6) . . ?
C5_1 C6_1 Co2_1 71.8(3) . . ?
Si1_12 C6_1 Co2_1 123.6(4) . . ?
Si1_2 C6_1 Co2_1 134.2(5) . . ?
C5_1 C6_1 Co1_1 70.7(3) . . ?
Si1_12 C6_1 Co1_1 133.7(5) . . ?
Si1_2 C6_1 Co1_1 126.8(5) . . ?
Co2_1 C6_1 Co1_1 76.09(16) . . ?
C8_1 C7_1 B2_1 153.6(4) . . ?
C8_1 C7_1 Co3_1 70.1(3) . . ?
B2_1 C7_1 Co3_1 134.8(3) . . ?
C8_1 C7_1 Co4_1 69.6(3) . . ?
B2_1 C7_1 Co4_1 119.2(3) . . ?
Co3_1 C7_1 Co4_1 75.68(15) . . ?
C7_1 C8_1 Si1_3 150.0(4) . . ?
C7_1 C8_1 Co3_1 71.1(3) . . ?
Si1_3 C8_1 Co3_1 129.5(3) . . ?
C7_1 C8_1 Co4_1 72.0(3) . . ?
Si1_3 C8_1 Co4_1 128.9(3) . . ?
Co3_1 C8_1 Co4_1 76.62(17) . . ?
O1_1 C9_1 Co1_1 176.1(5) . . ?
O2_1 C10_1 Co1_1 177.8(5) . . ?
O5_1 C13_1 Co2_1 178.6(6) . . ?
O4_1 C12_1 Co2_1 178.0(6) . . ?
O3_1 C11_1 Co1_1 178.6(5) . . ?
O6_1 C14_1 Co2_1 177.7(5) . . ?
O7_1 C15_1 Co3_1 176.9(6) . . ?
O8_1 C16_1 Co3_1 178.8(5) . . ?
O9_1 C17_1 Co3_1 177.4(6) . . ?
O10_1 C18_1 Co4_1 178.5(6) . . ?
O11_1 C19_1 Co4_1 178.5(5) . . ?
O12_1 C20_1 Co4_1 178.8(5) . . ?
C3_2 Si1_2 C2_2 107.2(9) . . ?
C3_2 Si1_2 C1_2 108.6(10) . . ?
C2_2 Si1_2 C1_2 110.9(9) . . ?
C3_2 Si1_2 C6_1 112.2(10) . . ?
C2_2 Si1_2 C6_1 111.6(8) . . ?
C1_2 Si1_2 C6_1 106.3(7) . . ?
Si1_2 C1_2 H1A_2 109.5 . . ?
Si1_2 C1_2 H1B_2 109.5 . . ?
H1A_2 C1_2 H1B_2 109.5 . . ?
Si1_2 C1_2 H1C_2 109.5 . . ?
H1A_2 C1_2 H1C_2 109.5 . . ?
H1B_2 C1_2 H1C_2 109.5 . . ?
Si1_2 C2_2 H2A_2 109.5 . . ?
Si1_2 C2_2 H2B_2 109.5 . . ?
H2A_2 C2_2 H2B_2 109.5 . . ?
Si1_2 C2_2 H2C_2 109.5 . . ?
H2A_2 C2_2 H2C_2 109.5 . . ?
H2B_2 C2_2 H2C_2 109.5 . . ?
Si1_2 C3_2 H3A_2 109.5 . . ?
Si1_2 C3_2 H3B_2 109.5 . . ?
H3A_2 C3_2 H3B_2 109.5 . . ?
Si1_2 C3_2 H3C_2 109.5 . . ?
H3A_2 C3_2 H3C_2 109.5 . . ?
H3B_2 C3_2 H3C_2 109.5 . . ?
C6_1 Si1_12 C2_12 107.1(7) . . ?
C6_1 Si1_12 C1_12 110.5(7) . . ?
C2_12 Si1_12 C1_12 109.9(8) . . ?
C6_1 Si1_12 C3_12 106.6(9) . . ?
C2_12 Si1_12 C3_12 112.7(8) . . ?
C1_12 Si1_12 C3_12 109.9(8) . . ?
Si1_12 C1_12 H1A_12 109.5 . . ?
Si1_12 C1_12 H1B_12 109.5 . . ?
H1A_12 C1_12 H1B_12 109.5 . . ?
Si1_12 C1_12 H1C_12 109.5 . . ?
H1A_12 C1_12 H1C_12 109.5 . . ?
H1B_12 C1_12 H1C_12 109.5 . . ?
Si1_12 C2_12 H2A_12 109.5 . . ?
Si1_12 C2_12 H2B_12 109.5 . . ?
H2A_12 C2_12 H2B_12 109.5 . . ?
Si1_12 C2_12 H2C_12 109.5 . . ?
H2A_12 C2_12 H2C_12 109.5 . . ?
H2B_12 C2_12 H2C_12 109.5 . . ?
Si1_12 C3_12 H3A_12 109.5 . . ?
Si1_12 C3_12 H3B_12 109.5 . . ?
H3A_12 C3_12 H3B_12 109.5 . . ?
Si1_12 C3_12 H3C_12 109.5 . . ?
H3A_12 C3_12 H3C_12 109.5 . . ?
H3B_12 C3_12 H3C_12 109.5 . . ?
C2_3 Si1_3 C1_3 109.9(3) . . ?
C2_3 Si1_3 C3_3 109.1(3) . . ?
C1_3 Si1_3 C3_3 110.7(4) . . ?
C2_3 Si1_3 C8_1 109.9(3) . . ?
C1_3 Si1_3 C8_1 108.5(2) . . ?
C3_3 Si1_3 C8_1 108.8(3) . . ?
Si1_3 C2_3 H2A_3 109.5 . . ?
Si1_3 C2_3 H2B_3 109.5 . . ?
H2A_3 C2_3 H2B_3 109.5 . . ?
Si1_3 C2_3 H2C_3 109.5 . . ?
H2A_3 C2_3 H2C_3 109.5 . . ?
H2B_3 C2_3 H2C_3 109.5 . . ?
Si1_3 C3_3 H3A_3 109.5 . . ?
Si1_3 C3_3 H3B_3 109.5 . . ?
H3A_3 C3_3 H3B_3 109.5 . . ?
Si1_3 C3_3 H3C_3 109.5 . . ?
H3A_3 C3_3 H3C_3 109.5 . . ?
H3B_3 C3_3 H3C_3 109.5 . . ?
Si1_3 C1_3 H1A_3 109.5 . . ?
Si1_3 C1_3 H1B_3 109.5 . . ?
H1A_3 C1_3 H1B_3 109.5 . . ?
Si1_3 C1_3 H1C_3 109.5 . . ?
H1A_3 C1_3 H1C_3 109.5 . . ?
H1B_3 C1_3 H1C_3 109.5 . . ?
C2_4 C1_4 H1A_4 109.5 . . ?
C2_4 C1_4 H1B_4 109.5 . . ?
H1A_4 C1_4 H1B_4 109.5 . . ?
C2_4 C1_4 H1C_4 109.5 . . ?
H1A_4 C1_4 H1C_4 109.5 . . ?
H1B_4 C1_4 H1C_4 109.5 . . ?
C1_4 C2_4 C3_4 109.5 . . ?
C1_4 C2_4 H2A_4 109.8 . . ?
C3_4 C2_4 H2A_4 109.8 . . ?
C1_4 C2_4 H2B_4 109.8 . . ?
C3_4 C2_4 H2B_4 109.8 . . ?
H2A_4 C2_4 H2B_4 108.2 . . ?
C2_4 C3_4 C4_4 109.5 . . ?
C2_4 C3_4 H3A_4 109.8 . . ?
C4_4 C3_4 H3A_4 109.8 . . ?
C2_4 C3_4 H3B_4 109.8 . . ?
C4_4 C3_4 H3B_4 109.8 . . ?
H3A_4 C3_4 H3B_4 108.2 . . ?
C5_4 C4_4 C3_4 109.5 . . ?
C5_4 C4_4 H4A_4 109.8 . . ?
C3_4 C4_4 H4A_4 109.8 . . ?
C5_4 C4_4 H4B_4 109.8 . . ?
C3_4 C4_4 H4B_4 109.8 . . ?
H4A_4 C4_4 H4B_4 108.2 . . ?
C4_4 C5_4 C6_4 109.5 . . ?
C4_4 C5_4 H5A_4 109.8 . . ?
C6_4 C5_4 H5A_4 109.8 . . ?
C4_4 C5_4 H5B_4 109.8 . . ?
C6_4 C5_4 H5B_4 109.8 . . ?
H5A_4 C5_4 H5B_4 108.2 . . ?
C5_4 C6_4 H6A_4 109.5 . . ?
C5_4 C6_4 H6B_4 109.5 . . ?
H6A_4 C6_4 H6B_4 109.5 . . ?
C5_4 C6_4 H6C_4 109.5 . . ?
H6A_4 C6_4 H6C_4 109.5 . . ?
H6B_4 C6_4 H6C_4 109.5 . . ?

loop_
_geom_bond_atom_site_label_1
_geom_bond_atom_site_label_2
_geom_bond_distance
_geom_bond_site_symmetry_2
_geom_bond_publ_flag
B1_1 N1_1 1.388(6) . ?
B1_1 C5_1 1.575(6) . ?
B1_1 B2_1 1.720(7) . ?
Co1_1 C9_1 1.791(6) . ?
Co1_1 C10_1 1.800(5) . ?
Co1_1 C11_1 1.823(5) . ?
Co1_1 C6_1 2.003(5) . ?
Co1_1 C5_1 2.003(4) . ?
Co1_1 Co2_1 2.4643(9) . ?
O1_1 C9_1 1.127(7) . ?
C1_1 N1_1 1.466(6) . ?
C1_1 H1A_1 0.9800 . ?
C1_1 H1B_1 0.9800 . ?
C1_1 H1C_1 0.9800 . ?
N1_1 C2_1 1.453(6) . ?
B2_1 N2_1 1.395(6) . ?
B2_1 C7_1 1.580(6) . ?
O2_1 C10_1 1.138(6) . ?
Co2_1 C12_1 1.800(5) . ?
Co2_1 C14_1 1.815(6) . ?
Co2_1 C13_1 1.815(6) . ?
Co2_1 C6_1 1.996(5) . ?
Co2_1 C5_1 2.021(5) . ?
C2_1 H2A_1 0.9800 . ?
C2_1 H2B_1 0.9800 . ?
C2_1 H2C_1 0.9800 . ?
N2_1 C4_1 1.455(6) . ?
N2_1 C3_1 1.458(6) . ?
C3_1 H3A_1 0.9800 . ?
C3_1 H3B_1 0.9800 . ?
C3_1 H3C_1 0.9800 . ?
Co3_1 C17_1 1.791(6) . ?
Co3_1 C15_1 1.797(5) . ?
Co3_1 C16_1 1.814(6) . ?
Co3_1 C8_1 1.991(5) . ?
Co3_1 C7_1 2.004(4) . ?
Co3_1 Co4_1 2.4728(9) . ?
O3_1 C11_1 1.131(6) . ?
C4_1 H4A_1 0.9800 . ?
C4_1 H4B_1 0.9800 . ?
C4_1 H4C_1 0.9800 . ?
Co4_1 C20_1 1.789(5) . ?
Co4_1 C18_1 1.806(5) . ?
Co4_1 C19_1 1.810(6) . ?
Co4_1 C8_1 1.998(5) . ?
Co4_1 C7_1 2.027(4) . ?
O4_1 C12_1 1.131(7) . ?
C5_1 C6_1 1.325(7) . ?
O5_1 C13_1 1.137(7) . ?
C6_1 Si1_12 1.853(14) . ?
C6_1 Si1_2 1.886(15) . ?
O6_1 C14_1 1.127(7) . ?
C7_1 C8_1 1.324(6) . ?
O7_1 C15_1 1.147(7) . ?
C8_1 Si1_3 1.866(5) . ?
O8_1 C16_1 1.136(7) . ?
O9_1 C17_1 1.135(7) . ?
O10_1 C18_1 1.147(6) . ?
O12_1 C20_1 1.136(6) . ?
O11_1 C19_1 1.136(6) . ?
Si1_2 C3_2 1.81(3) . ?
Si1_2 C2_2 1.843(17) . ?
Si1_2 C1_2 1.851(17) . ?
C1_2 H1A_2 0.9800 . ?
C1_2 H1B_2 0.9800 . ?
C1_2 H1C_2 0.9800 . ?
C2_2 H2A_2 0.9800 . ?
C2_2 H2B_2 0.9800 . ?
C2_2 H2C_2 0.9800 . ?
C3_2 H3A_2 0.9800 . ?
C3_2 H3B_2 0.9800 . ?
C3_2 H3C_2 0.9800 . ?
Si1_12 C2_12 1.872(17) . ?
Si1_12 C1_12 1.876(15) . ?
Si1_12 C3_12 1.90(2) . ?
C1_12 H1A_12 0.9800 . ?
C1_12 H1B_12 0.9800 . ?
C1_12 H1C_12 0.9800 . ?
C2_12 H2A_12 0.9800 . ?
C2_12 H2B_12 0.9800 . ?
C2_12 H2C_12 0.9800 . ?
C3_12 H3A_12 0.9800 . ?
C3_12 H3B_12 0.9800 . ?
C3_12 H3C_12 0.9800 . ?
Si1_3 C2_3 1.859(6) . ?
Si1_3 C1_3 1.862(6) . ?
Si1_3 C3_3 1.863(7) . ?
C2_3 H2A_3 0.9800 . ?
C2_3 H2B_3 0.9800 . ?
C2_3 H2C_3 0.9800 . ?
C3_3 H3A_3 0.9800 . ?
C3_3 H3B_3 0.9800 . ?
C3_3 H3C_3 0.9800 . ?
C1_3 H1A_3 0.9800 . ?
C1_3 H1B_3 0.9800 . ?
C1_3 H1C_3 0.9800 . ?
C1_4 C2_4 1.5400 . ?
C1_4 H1A_4 0.9800 . ?
C1_4 H1B_4 0.9800 . ?
C1_4 H1C_4 0.9800 . ?
C2_4 C3_4 1.5401 . ?
C2_4 H2A_4 0.9900 . ?
C2_4 H2B_4 0.9900 . ?
C3_4 C4_4 1.5401 . ?
C3_4 H3A_4 0.9900 . ?
C3_4 H3B_4 0.9900 . ?
C4_4 C5_4 1.5400 . ?
C4_4 H4A_4 0.9900 . ?
C4_4 H4B_4 0.9900 . ?
C5_4 C6_4 1.5400 . ?
C5_4 H5A_4 0.9900 . ?
C5_4 H5B_4 0.9900 . ?
C6_4 H6A_4 0.9800 . ?
C6_4 H6B_4 0.9800 . ?
C6_4 H6C_4 0.9800 . ?
